data_4307565
loop_
_publ_author_name
'David W. Aldous'
'Nicholas F. Stephens'
'Philip Lightfoot'

_publ_contact_author_address
;
School of Chemistry
University of St Andrews
St Andrews
Fife
KY16 9ST
UNITED KINGDOM
;
_publ_contact_author_email PL@ST-ANDREWS.AC.UK
_publ_contact_author_name 'Dr Philip Lightfoot'
_publ_section_title
;
Hydrothermal Vanadium Fluoride Chemistry: Four New V3+ Chain Structures
;
_journal_name_full 'Inorganic Chemistry'
_journal_page_first 3996
_journal_page_last 4001
_journal_paper_doi 10.1021/ic062061p
_journal_volume 46
_journal_year 2007
_chemical_formula_moiety 'F5 V, C4 H12 N2, H20'
_chemical_formula_sum 'C4 H14 F5 N2 O V'
_chemical_formula_weight 252.10
_chemical_name_systematic
;
 ?
;
_space_group_IT_number 14
_symmetry_cell_setting monoclinic
_symmetry_space_group_name_Hall '-P 2yn'
_symmetry_space_group_name_H-M 'P 1 21/n 1'
_atom_sites_solution_hydrogens geom
_atom_sites_solution_primary direct
_atom_sites_solution_secondary difmap
_audit_creation_method SHELXL-97
_cell_angle_alpha 90.00
_cell_angle_beta 91.54(2)
_cell_angle_gamma 90.00
_cell_formula_units_Z 4
_cell_length_a 11.447(3)
_cell_length_b 5.910(2)
_cell_length_c 13.580(6)
_cell_measurement_reflns_used 6465
_cell_measurement_temperature 150(2)
_cell_measurement_theta_max 32.24
_cell_measurement_theta_min 3.6
_cell_volume 918.4(6)
_computing_cell_refinement 'Bruker SMART'
_computing_data_collection 'Bruker SMART'
_computing_data_reduction 'Bruker SMART'
_computing_molecular_graphics 'Bruker SMART'
_computing_publication_material 'Bruker SHELXTL'
_computing_structure_refinement 'SHELXL-97 (Sheldrick, 1997)'
_computing_structure_solution 'SHELXL-97 (Sheldrick, 1997)'
_diffrn_ambient_temperature 150(2)
_diffrn_measured_fraction_theta_full 0.995
_diffrn_measured_fraction_theta_max 0.960
_diffrn_measurement_device_type 'Bruker SMART 1K CCD Diffractometer'
_diffrn_measurement_method '\w rotation with narrow frames'
_diffrn_radiation_monochromator 'Silicon 111'
_diffrn_radiation_source 'SRS Daresbury Laboratories'
_diffrn_radiation_type Synchrotron
_diffrn_radiation_wavelength 0.8462
_diffrn_reflns_av_R_equivalents 0.0535
_diffrn_reflns_av_sigmaI/netI 0.0589
_diffrn_reflns_limit_h_max 14
_diffrn_reflns_limit_h_min -14
_diffrn_reflns_limit_k_max 7
_diffrn_reflns_limit_k_min -7
_diffrn_reflns_limit_l_max 17
_diffrn_reflns_limit_l_min -17
_diffrn_reflns_number 6465
_diffrn_reflns_theta_full 33.51
_diffrn_reflns_theta_max 32.24
_diffrn_reflns_theta_min 3.56
_diffrn_standards_number 0
_exptl_absorpt_coefficient_mu 2.000
_exptl_absorpt_correction_T_max 0
_exptl_absorpt_correction_T_min 0
_exptl_absorpt_correction_type none
_exptl_absorpt_process_details -
_exptl_crystal_colour green
_exptl_crystal_density_diffrn 1.809
_exptl_crystal_density_method 'not measured'
_exptl_crystal_description needle
_exptl_crystal_F_000 504
_exptl_crystal_size_max 0.04
_exptl_crystal_size_mid 0.005
_exptl_crystal_size_min 0.005
_refine_diff_density_max 1.053
_refine_diff_density_min -1.713
_refine_diff_density_rms 0.141
_refine_ls_extinction_method none
_refine_ls_goodness_of_fit_ref 1.005
_refine_ls_hydrogen_treatment constr
_refine_ls_matrix_type full
_refine_ls_number_parameters 118
_refine_ls_number_reflns 1936
_refine_ls_number_restraints 0
_refine_ls_restrained_S_all 1.005
_refine_ls_R_factor_all 0.0673
_refine_ls_R_factor_gt 0.0562
_refine_ls_shift/su_max 0.033
_refine_ls_shift/su_mean 0.001
_refine_ls_structure_factor_coef Fsqd
_refine_ls_weighting_details 'calc w=1/[\s^2^(Fo^2^)+(0.0600P)^2^+4.0493P] where P=(Fo^2^+2Fc^2^)/3'
_refine_ls_weighting_scheme calc
_refine_ls_wR_factor_gt 0.1305
_refine_ls_wR_factor_ref 0.1393
_reflns_number_gt 1612
_reflns_number_total 1936
_reflns_threshold_expression >2sigma(I)
_cod_data_source_file ic062061p-file001_4.cif
_cod_data_source_block 3
_cod_database_code 4307565

loop_
_symmetry_equiv_pos_as_xyz
'x, y, z'
'-x+1/2, y+1/2, -z+1/2'
'-x, -y, -z'
'x-1/2, -y-1/2, z-1/2'

loop_
_atom_site_label
_atom_site_type_symbol
_atom_site_fract_x
_atom_site_fract_y
_atom_site_fract_z
_atom_site_U_iso_or_equiv
_atom_site_adp_type
_atom_site_occupancy
_atom_site_symmetry_multiplicity
_atom_site_calc_flag
_atom_site_refinement_flags
_atom_site_disorder_assembly
_atom_site_disorder_group
V1 V 0.86376(5) 0.08179(10) 0.24673(4) 0.0052(2) Uani 1 1 d . . .
F1 F 0.7424(2) 0.3224(4) 0.22817(17) 0.0160(5) Uani 1 1 d . . .
F2 F 0.9758(2) 0.3106(4) 0.22289(17) 0.0141(5) Uani 1 1 d . . .
F3 F 0.8679(2) 0.1403(4) 0.38443(16) 0.0125(5) Uani 1 1 d . . .
F4 F 0.98831(19) -0.1382(4) 0.26015(17) 0.0124(5) Uani 1 1 d . . .
F5 F 0.84607(19) 0.0158(4) 0.10961(15) 0.0109(5) Uani 1 1 d . . .
N1 N 0.9567(3) -0.4375(6) 0.4050(2) 0.0139(7) Uani 1 1 d . . .
H1A H 0.9477 -0.3358 0.3560 0.017 Uiso 1 1 calc R . .
H1B H 0.9211 -0.5664 0.3856 0.017 Uiso 1 1 calc R . .
N2 N 0.9415(3) -0.3848(6) 0.0776(2) 0.0114(7) Uani 1 1 d . . .
H2A H 0.9080 -0.2594 0.1017 0.014 Uiso 1 1 calc R . .
H2B H 0.9372 -0.4942 0.1234 0.014 Uiso 1 1 calc R . .
C1 C 0.8999(4) -0.3505(7) 0.4941(3) 0.0147(9) Uani 1 1 d . . .
H1C H 0.8171 -0.3283 0.4804 0.018 Uiso 1 1 calc R . .
H1D H 0.9338 -0.2058 0.5128 0.018 Uiso 1 1 calc R . .
C2 C 1.0830(4) -0.4820(8) 0.4223(3) 0.0175(9) Uani 1 1 d . . .
H2C H 1.1230 -0.3417 0.4386 0.021 Uiso 1 1 calc R . .
H2D H 1.1164 -0.5426 0.3629 0.021 Uiso 1 1 calc R . .
C3 C 1.0666(4) -0.3373(7) 0.0581(3) 0.0144(9) Uani 1 1 d . . .
H3A H 1.1072 -0.2975 0.1192 0.017 Uiso 1 1 calc R . .
H3B H 1.0719 -0.2099 0.0133 0.017 Uiso 1 1 calc R . .
C4 C 0.8761(4) -0.4577(7) -0.0133(3) 0.0146(9) Uani 1 1 d . . .
H4A H 0.8743 -0.3349 -0.0607 0.018 Uiso 1 1 calc R . .
H4B H 0.7962 -0.4940 0.0027 0.018 Uiso 1 1 calc R . .
O1 O 1.2867(6) -0.4649(12) 0.2308(5) 0.020 Uiso 0.50 1 d P . .
O1A O 1.2894(10) -0.337(2) 0.2605(9) 0.020 Uiso 0.25 1 d P . .
O1B O 1.2864(13) -0.539(2) 0.2188(11) 0.020 Uiso 0.25 1 d P . .

loop_
_atom_site_aniso_label
_atom_site_aniso_U_11
_atom_site_aniso_U_22
_atom_site_aniso_U_33
_atom_site_aniso_U_23
_atom_site_aniso_U_13
_atom_site_aniso_U_12
V1 0.0065(3) 0.0035(3) 0.0055(3) -0.0004(2) 0.0009(2) 0.0003(2)
F1 0.0186(12) 0.0136(12) 0.0159(12) -0.0034(10) 0.0003(10) 0.0108(10)
F2 0.0151(12) 0.0115(12) 0.0157(12) 0.0044(9) -0.0008(9) -0.0065(9)
F3 0.0198(12) 0.0101(11) 0.0076(11) 0.0004(9) 0.0006(9) -0.0033(9)
F4 0.0117(11) 0.0104(11) 0.0150(12) 0.0033(9) -0.0002(9) 0.0052(9)
F5 0.0162(12) 0.0089(11) 0.0074(11) 0.0005(9) -0.0002(9) 0.0025(9)
N1 0.0225(19) 0.0079(16) 0.0109(17) 0.0019(13) -0.0071(14) -0.0036(14)
N2 0.0186(18) 0.0072(16) 0.0087(16) -0.0008(12) 0.0062(13) 0.0019(13)
C1 0.014(2) 0.012(2) 0.018(2) -0.0039(16) -0.0049(16) 0.0033(16)
C2 0.016(2) 0.022(2) 0.015(2) -0.0032(17) 0.0037(16) -0.0046(18)
C3 0.017(2) 0.012(2) 0.014(2) -0.0043(16) 0.0060(16) -0.0030(16)
C4 0.014(2) 0.014(2) 0.017(2) -0.0025(16) 0.0057(16) 0.0038(16)

loop_
_atom_type_symbol
_atom_type_description
_atom_type_scat_dispersion_real
_atom_type_scat_dispersion_imag
_atom_type_scat_source
C C 0.0033 0.0016 'International Tables Vol C Tables 4.2.6.8 and 6.1.1.4'
H H 0.0000 0.0000 'International Tables Vol C Tables 4.2.6.8 and 6.1.1.4'
N N 0.0061 0.0033 'International Tables Vol C Tables 4.2.6.8 and 6.1.1.4'
O O 0.0106 0.0060 'International Tables Vol C Tables 4.2.6.8 and 6.1.1.4'
F F 0.0171 0.0103 'International Tables Vol C Tables 4.2.6.8 and 6.1.1.4'
V V 0.3005 0.5294 'International Tables Vol C Tables 4.2.6.8 and 6.1.1.4'

loop_
_geom_angle_atom_site_label_1
_geom_angle_atom_site_label_2
_geom_angle_atom_site_label_3
_geom_angle
_geom_angle_site_symmetry_1
_geom_angle_site_symmetry_3
_geom_angle_publ_flag
F2 V1 F3 92.24(10) . . ?
F2 V1 F5 91.93(10) . . ?
F3 V1 F5 175.14(10) . . ?
F2 V1 F4 89.72(10) . . ?
F3 V1 F4 91.77(10) . . ?
F5 V1 F4 90.75(10) . . ?
F2 V1 F1 174.99(11) . 2_645 ?
F3 V1 F1 88.33(10) . 2_645 ?
F5 V1 F1 87.73(10) . 2_645 ?
F4 V1 F1 85.29(10) . 2_645 ?
F2 V1 F1 86.71(10) . . ?
F3 V1 F1 89.63(10) . . ?
F5 V1 F1 88.12(9) . . ?
F4 V1 F1 176.21(10) . . ?
F1 V1 F1 98.28(3) 2_645 . ?
V1 F1 V1 162.02(13) 2_655 . ?
C1 N1 C2 112.3(3) . . ?
C1 N1 H1A 109.1 . . ?
C2 N1 H1A 109.1 . . ?
C1 N1 H1B 109.1 . . ?
C2 N1 H1B 109.1 . . ?
H1A N1 H1B 107.9 . . ?
C3 N2 C4 111.8(3) . . ?
C3 N2 H2A 109.3 . . ?
C4 N2 H2A 109.3 . . ?
C3 N2 H2B 109.3 . . ?
C4 N2 H2B 109.3 . . ?
H2A N2 H2B 107.9 . . ?
N1 C1 C2 109.6(3) . 3_746 ?
N1 C1 H1C 109.8 . . ?
C2 C1 H1C 109.8 3_746 . ?
N1 C1 H1D 109.8 . . ?
C2 C1 H1D 109.8 3_746 . ?
H1C C1 H1D 108.2 . . ?
N1 C2 C1 109.9(3) . 3_746 ?
N1 C2 H2C 109.7 . . ?
C1 C2 H2C 109.7 3_746 . ?
N1 C2 H2D 109.7 . . ?
C1 C2 H2D 109.7 3_746 . ?
H2C C2 H2D 108.2 . . ?
N2 C3 C4 110.4(3) . 3_745 ?
N2 C3 H3A 109.6 . . ?
C4 C3 H3A 109.6 3_745 . ?
N2 C3 H3B 109.6 . . ?
C4 C3 H3B 109.6 3_745 . ?
H3A C3 H3B 108.1 . . ?
N2 C4 C3 110.5(3) . 3_745 ?
N2 C4 H4A 109.5 . . ?
C3 C4 H4A 109.5 3_745 . ?
N2 C4 H4B 109.5 . . ?
C3 C4 H4B 109.5 3_745 . ?
H4A C4 H4B 108.1 . . ?

loop_
_geom_bond_atom_site_label_1
_geom_bond_atom_site_label_2
_geom_bond_distance
_geom_bond_site_symmetry_2
_geom_bond_publ_flag
V1 F2 1.898(2) . ?
V1 F3 1.901(2) . ?
V1 F5 1.908(2) . ?
V1 F4 1.935(2) . ?
V1 F1 1.991(2) 2_645 ?
V1 F1 1.999(2) . ?
N1 C1 1.482(5) . ?
N1 C2 1.482(5) . ?
N1 H1A 0.9000 . ?
N1 H1B 0.9000 . ?
N2 C3 1.489(5) . ?
N2 C4 1.490(5) . ?
N2 H2A 0.9000 . ?
N2 H2B 0.9000 . ?
C1 C2 1.514(6) 3_746 ?
C1 H1C 0.9700 . ?
C1 H1D 0.9700 . ?
C2 H2C 0.9700 . ?
C2 H2D 0.9700 . ?
C3 C4 1.513(5) 3_745 ?
C3 H3A 0.9700 . ?
C3 H3B 0.9700 . ?
C4 H4A 0.9700 . ?
C4 H4B 0.9700 . ?
O1 O1A 0.857(13) . ?
O1A O1B 1.320(17) . ?

loop_
_geom_hbond_atom_site_label_D
_geom_hbond_atom_site_label_H
_geom_hbond_atom_site_label_A
_geom_hbond_distance_DH
_geom_hbond_distance_HA
_geom_hbond_distance_DA
_geom_hbond_angle_DHA
_geom_hbond_site_symmetry_A
N1 H1A F4 0.90 1.82 2.677(4) 158.6 .
N2 H2A F5 0.90 1.78 2.649(4) 161.7 .
N2 H2A F4 0.90 2.43 2.914(4) 114.3 .
